data_4115731
loop_
_publ_author_name
'Owen R. Evans'
'Helen L. Ngo'
'Wenbin Lin'

_publ_section_title
;
 Chiral Porous Solids Based on Lamellar Lanthanide Phosphonates
;
_journal_name_full 'Journal of the American Chemical Society'
_journal_page_first 10395
_journal_page_last 10396
_journal_paper_doi 10.1021/ja0163772
_journal_volume 123
_journal_year 2001
_chemical_formula_sum 'C56 H44 Gd O12 P4'
_chemical_formula_weight 1190.04
_chemical_name_systematic
; 
 ? 
;
_space_group_IT_number 19
_symmetry_cell_setting orthorhombic
_symmetry_space_group_name_Hall 'P 2ac 2ab'
_symmetry_space_group_name_H-M 'P 21 21 21'
_atom_sites_solution_hydrogens geom
_atom_sites_solution_primary direct
_atom_sites_solution_secondary difmap
_audit_creation_method SHELXL-97
_cell_angle_alpha 90.00
_cell_angle_beta 90.00
_cell_angle_gamma 90.00
_cell_formula_units_Z 5
_cell_length_a 7.7710(4)
_cell_length_b 23.8998(13)
_cell_length_c 32.6762(17)
_cell_measurement_temperature 213(2)
_cell_volume 6068.8(6)
_computing_structure_refinement 'SHELXL-97 (Sheldrick, 1997)'
_computing_structure_solution 'SHELXS-97 (Sheldrick, 1990)'
_diffrn_ambient_temperature 213(2)
_diffrn_measured_fraction_theta_full 0.992
_diffrn_measured_fraction_theta_max 0.992
_diffrn_radiation_monochromator graphite
_diffrn_radiation_source 'fine-focus sealed tube'
_diffrn_radiation_type MoK\a
_diffrn_radiation_wavelength 0.71073
_diffrn_reflns_av_R_equivalents 0.1487
_diffrn_reflns_av_sigmaI/netI 0.1821
_diffrn_reflns_limit_h_max 8
_diffrn_reflns_limit_h_min -10
_diffrn_reflns_limit_k_max 30
_diffrn_reflns_limit_k_min -31
_diffrn_reflns_limit_l_max 43
_diffrn_reflns_limit_l_min -43
_diffrn_reflns_number 40615
_diffrn_reflns_theta_full 28.29
_diffrn_reflns_theta_max 28.29
_diffrn_reflns_theta_min 1.06
_exptl_absorpt_coefficient_mu 1.566
_exptl_crystal_density_diffrn 1.628
_exptl_crystal_F_000 3000
_refine_diff_density_max 1.158
_refine_diff_density_min -3.241
_refine_diff_density_rms 0.188
_refine_ls_abs_structure_details 'Flack H D (1983), Acta Cryst. A39, 876-881'
_refine_ls_abs_structure_Flack 0.03(2)
_refine_ls_extinction_method none
_refine_ls_goodness_of_fit_ref 1.094
_refine_ls_hydrogen_treatment mixed
_refine_ls_matrix_type full
_refine_ls_number_parameters 708
_refine_ls_number_reflns 14663
_refine_ls_number_restraints 0
_refine_ls_restrained_S_all 1.094
_refine_ls_R_factor_all 0.1887
_refine_ls_R_factor_gt 0.0974
_refine_ls_shift/su_max 6.938
_refine_ls_shift/su_mean 0.061
_refine_ls_structure_factor_coef Fsqd
_refine_ls_weighting_details 'calc w=1/[\s^2^(Fo^2^)+(0.0594P)^2^+45.7941P] where P=(Fo^2^+2Fc^2^)/3'
_refine_ls_weighting_scheme calc
_refine_ls_wR_factor_gt 0.1884
_refine_ls_wR_factor_ref 0.2239
_reflns_number_gt 8025
_reflns_number_total 14663
_reflns_threshold_expression >2sigma(I)
_cod_data_source_file ja0163772_s2.cif
_cod_data_source_block Compound_1f
_cod_database_code 4115731

loop_
_symmetry_equiv_pos_as_xyz
'x, y, z'
'-x+1/2, -y, z+1/2'
'-x, y+1/2, -z+1/2'
'x+1/2, -y+1/2, -z'

loop_
_atom_site_label
_atom_site_type_symbol
_atom_site_fract_x
_atom_site_fract_y
_atom_site_fract_z
_atom_site_U_iso_or_equiv
_atom_site_adp_type
_atom_site_occupancy
_atom_site_symmetry_multiplicity
_atom_site_calc_flag
_atom_site_refinement_flags
Gd1 Gd 2.00623(10) 0.01122(3) 0.268450(15) 0.02612(15) Uani 1 1 d .
P1 P 2.3773(5) 0.06404(18) 0.20870(10) 0.0327(9) Uani 1 1 d .
C1 C 2.2660(18) 0.1471(6) 0.0362(4) 0.029(3) Uani 1 1 d .
O1 O 2.2110(13) 0.0638(5) 0.2314(3) 0.044(3) Uani 1 1 d .
O2 O 2.4594(10) 0.0061(4) 0.2035(2) 0.036(2) Uani 1 1 d .
C2 C 2.2924(18) 0.1276(5) 0.0777(4) 0.024(3) Uani 1 1 d .
P2 P 2.6286(6) 0.0919(2) -0.15221(12) 0.0438(11) Uani 1 1 d .
O3 O 2.5157(16) 0.1024(4) 0.2292(3) 0.042(2) Uani 1 1 d .
C3 C 2.2574(19) 0.0724(7) 0.0883(4) 0.027(4) Uani 1 1 d .
H3 H 2.2211 0.0474 0.0678 0.033 Uiso 1 1 calc R
P3 P 1.6348(5) 0.06649(17) 0.32946(10) 0.0299(9) Uani 1 1 d .
C4 C 2.2740(18) 0.0540(6) 0.1267(4) 0.032(3) Uani 1 1 d .
H4 H 2.2403 0.0174 0.1335 0.039 Uiso 1 1 calc R
O4 O 2.6158(18) 0.1541(5) -0.1666(3) 0.064(4) Uani 1 1 d .
P4 P 1.3610(5) 0.09530(18) 0.69056(11) 0.0389(10) Uani 1 1 d .
C5 C 2.3450(19) 0.0910(6) 0.1583(4) 0.031(3) Uani 1 1 d .
O5 O 2.5432(14) 0.0534(5) -0.1815(3) 0.057(3) Uani 1 1 d .
C6 C 2.374(2) 0.1425(6) 0.1484(4) 0.035(4) Uani 1 1 d .
H6 H 2.4137 0.1666 0.1692 0.043 Uiso 1 1 calc R
O6 O 2.8215(14) 0.0803(5) -0.1445(3) 0.054(3) Uani 1 1 d .
C7 C 2.3516(16) 0.1663(6) 0.1076(4) 0.028(3) Uani 1 1 d .
O7 O 1.5084(16) 0.1044(3) 0.3071(2) 0.037(2) Uani 1 1 d .
C8 C 2.3809(18) 0.2209(5) 0.0975(4) 0.026(3) Uani 1 1 d .
H8 H 2.4205 0.2459 0.1176 0.031 Uiso 1 1 calc R
O8 O 1.5441(10) 0.0093(4) 0.3354(2) 0.036(2) Uani 1 1 d .
O9 O 1.8043(13) 0.0618(5) 0.3071(3) 0.037(3) Uani 1 1 d .
C9 C 2.3535(17) 0.2399(5) 0.0584(4) 0.025(3) Uani 1 1 d .
H9 H 2.3692 0.2781 0.0527 0.030 Uiso 1 1 calc R
C10 C 2.3039(15) 0.2048(6) 0.0276(4) 0.025(3) Uani 1 1 d .
O10 O 1.3741(19) 0.1555(5) 0.7078(3) 0.066(4) Uani 1 1 d .
C11 C 2.3480(18) 0.2709(6) -0.0269(4) 0.032(3) Uani 1 1 d .
H11A H 2.4607 0.2768 -0.0141 0.038 Uiso 1 1 calc R
H11B H 2.2742 0.3028 -0.0198 0.038 Uiso 1 1 calc R
O11 O 1.4458(12) 0.0551(5) 0.7182(3) 0.052(3) Uani 1 1 d .
C12 C 2.368(2) 0.2676(7) -0.0725(5) 0.043(4) Uani 1 1 d .
H12A H 2.4332 0.2342 -0.0795 0.065 Uiso 1 1 calc R
H12B H 2.4293 0.3004 -0.0822 0.065 Uiso 1 1 calc R
H12C H 2.2558 0.2659 -0.0852 0.065 Uiso 1 1 calc R
O12 O 1.1688(14) 0.0838(5) 0.6826(3) 0.053(3) Uani 1 1 d .
C13 C 2.2080(17) 0.1102(5) 0.0030(4) 0.025(3) Uani 1 1 d .
O13 O 1.8562(13) 0.0732(6) 0.2192(3) 0.053(3) Uani 1 1 d .
O14 O 2.1524(15) 0.0741(5) 0.3184(3) 0.045(3) Uani 1 1 d .
C14 C 2.3172(17) 0.1023(5) -0.0319(4) 0.025(3) Uani 1 1 d .
O15 O 2.2790(13) -0.0333(4) 0.2864(3) 0.045(3) Uani 1 1 d .
C15 C 2.491(3) 0.1220(5) -0.0342(3) 0.036(3) Uani 1 1 d .
H15 H 2.5408 0.1388 -0.0111 0.043 Uiso 1 1 calc R
O16 O 1.7227(13) -0.0334(4) 0.2508(3) 0.040(3) Uani 1 1 d .
C16 C 2.5836(18) 0.1170(6) -0.0688(4) 0.037(4) Uani 1 1 d .
H16 H 2.6961 0.1314 -0.0700 0.044 Uiso 1 1 calc R
O17 O 2.2728(12) 0.2201(4) -0.0116(3) 0.034(2) Uani 1 1 d .
C17 C 2.510(3) 0.0897(6) -0.1039(4) 0.050(4) Uani 1 1 d .
C18 C 2.351(2) 0.0664(8) -0.1037(4) 0.055(5) Uani 1 1 d .
H18 H 2.3078 0.0484 -0.1271 0.066 Uiso 1 1 calc R
O18 O 1.9488(12) 0.0980(4) 0.0357(3) 0.043(3) Uani 1 1 d .
O19 O 1.6969(12) 0.2289(4) 0.5493(3) 0.032(2) Uani 1 1 d .
C19 C 2.250(2) 0.0700(7) -0.0670(4) 0.044(4) Uani 1 1 d .
C20 C 2.089(2) 0.0476(8) -0.0640(5) 0.064(6) Uani 1 1 d .
H20 H 2.0468 0.0265 -0.0861 0.077 Uiso 1 1 calc R
O20 O 2.0521(10) 0.1093(4) 0.5038(3) 0.031(2) Uani 1 1 d .
C21 C 1.986(3) 0.0544(6) -0.0305(4) 0.046(4) Uani 1 1 d .
H21 H 1.8768 0.0375 -0.0294 0.055 Uiso 1 1 calc R
O21 O 3.059(4) 0.1571(12) -0.1229(8) 0.067(12) Uiso 0.43(3) 1 d P
C22 C 2.046(2) 0.0873(6) 0.0022(4) 0.039(4) Uani 1 1 d .
O22 O 1.977(6) 0.1809(12) 0.1952(10) 0.204(19) Uiso 0.78(5) 1 d P
C23 C 1.8080(19) 0.0624(6) 0.0470(5) 0.039(4) Uani 1 1 d .
H23A H 1.8459 0.0233 0.0483 0.047 Uiso 1 1 calc R
H23B H 1.7150 0.0653 0.0269 0.047 Uiso 1 1 calc R
O23 O 0.977(6) 0.1880(13) 0.6656(10) 0.22(2) Uiso 0.84(5) 1 d P
C24 C 1.746(3) 0.0817(10) 0.0888(7) 0.078(8) Uani 1 1 d .
H24A H 1.8256 0.0691 0.1096 0.117 Uiso 1 1 calc R
H24B H 1.6328 0.0660 0.0941 0.117 Uiso 1 1 calc R
H24C H 1.7391 0.1222 0.0892 0.117 Uiso 1 1 calc R
O24 O 2.772(6) 0.2295(17) -0.2058(12) 0.24(2) Uiso 0.81(5) 1 d P
C25 C 1.7241(16) 0.1567(5) 0.5016(4) 0.022(3) Uani 1 1 d .
O25 O 1.664(4) 0.2155(13) 0.7102(9) 0.126(15) Uiso 0.64(4) 1 d P
C26 C 1.7111(15) 0.1344(6) 0.4612(4) 0.020(3) Uani 1 1 d .
O26 O 1.982(6) 0.1846(13) 0.2842(9) 0.25(2) Uiso 0.94(5) 1 d P
C27 C 1.751(2) 0.0803(7) 0.4504(4) 0.029(4) Uani 1 1 d .
H27 H 1.7940 0.0562 0.4708 0.035 Uiso 1 1 calc R
C28 C 1.7318(17) 0.0595(6) 0.4103(4) 0.028(3) Uani 1 1 d .
H28 H 1.7613 0.0223 0.4043 0.033 Uiso 1 1 calc R
C29 C 1.6672(16) 0.0952(6) 0.3791(4) 0.027(3) Uani 1 1 d .
C30 C 1.6268(16) 0.1497(6) 0.3893(3) 0.025(3) Uani 1 1 d .
H30 H 1.5842 0.1737 0.3689 0.030 Uiso 1 1 calc R
C31 C 1.6477(18) 0.1705(5) 0.4299(4) 0.026(3) Uani 1 1 d .
C32 C 1.5935(17) 0.2257(6) 0.4400(5) 0.035(4) Uani 1 1 d .
H32 H 1.5450 0.2486 0.4197 0.042 Uiso 1 1 calc R
C33 C 1.6108(17) 0.2454(6) 0.4782(4) 0.030(3) Uani 1 1 d .
H33 H 1.5808 0.2826 0.4843 0.036 Uiso 1 1 calc R
C34 C 1.6731(17) 0.2105(6) 0.5083(4) 0.026(3) Uani 1 1 d .
C35 C 1.580(2) 0.2701(6) 0.5632(5) 0.044(4) Uani 1 1 d .
H35A H 1.4621 0.2588 0.5568 0.053 Uiso 1 1 calc R
H35B H 1.6036 0.3058 0.5495 0.053 Uiso 1 1 calc R
C36 C 1.601(2) 0.2765(8) 0.6084(5) 0.061(5) Uani 1 1 d .
H36A H 1.5894 0.2402 0.6215 0.092 Uiso 1 1 calc R
H36B H 1.5140 0.3017 0.6188 0.092 Uiso 1 1 calc R
H36C H 1.7146 0.2916 0.6143 0.092 Uiso 1 1 calc R
C37 C 1.7816(17) 0.1196(5) 0.5364(4) 0.020(3) Uani 1 1 d .
C38 C 1.6750(17) 0.1089(6) 0.5706(4) 0.028(3) Uani 1 1 d .
C39 C 1.508(2) 0.1294(5) 0.5734(3) 0.027(3) Uani 1 1 d .
H39 H 1.4613 0.1475 0.5504 0.032 Uiso 1 1 calc R
C40 C 1.4059(18) 0.1246(5) 0.6087(4) 0.026(3) Uani 1 1 d .
H40 H 1.2953 0.1405 0.6094 0.031 Uiso 1 1 calc R
C41 C 1.4711(18) 0.0958(5) 0.6428(3) 0.027(3) Uani 1 1 d .
C42 C 1.632(2) 0.0718(6) 0.6403(4) 0.031(3) Uani 1 1 d .
H42 H 1.6741 0.0503 0.6622 0.037 Uiso 1 1 calc R
C43 C 1.7354(17) 0.0795(5) 0.6045(4) 0.023(3) Uani 1 1 d .
C44 C 1.9055(19) 0.0542(5) 0.6029(4) 0.033(3) Uani 1 1 d .
H44 H 1.9462 0.0321 0.6247 0.040 Uiso 1 1 calc R
C45 C 2.005(3) 0.0633(5) 0.5691(4) 0.040(3) Uani 1 1 d .
H45 H 2.1140 0.0466 0.5673 0.048 Uiso 1 1 calc R
C46 C 1.9467(15) 0.0971(5) 0.5371(4) 0.022(3) Uani 1 1 d .
C47 C 2.192(2) 0.0718(7) 0.4941(5) 0.048(4) Uani 1 1 d .
H47A H 2.2836 0.0748 0.5146 0.057 Uiso 1 1 calc R
H47B H 2.1514 0.0330 0.4933 0.057 Uiso 1 1 calc R
C48 C 2.255(3) 0.0888(10) 0.4541(7) 0.083(9) Uani 1 1 d .
H48A H 2.1644 0.0839 0.4340 0.124 Uiso 1 1 calc R
H48B H 2.3532 0.0660 0.4467 0.124 Uiso 1 1 calc R
H48C H 2.2887 0.1279 0.4550 0.124 Uiso 1 1 calc R
O27 O 3.264(5) 0.1519(14) -0.1930(10) 0.104(10) Uiso 0.50 1 d P
O28 O 1.613(4) 0.2270(11) 0.2909(8) 0.119(7) Uiso 0.50 1 d P
O30 O 0.845(9) 0.142(3) 0.743(2) 0.26(3) Uiso 0.50 1 d P
O29 O 1.647(7) 0.244(2) 0.2198(15) 0.178(19) Uiso 0.50 1 d P

loop_
_atom_site_aniso_label
_atom_site_aniso_U_11
_atom_site_aniso_U_22
_atom_site_aniso_U_33
_atom_site_aniso_U_23
_atom_site_aniso_U_13
_atom_site_aniso_U_12
Gd1 0.0227(3) 0.0429(3) 0.0127(2) -0.0012(3) -0.0016(3) -0.0010(5)
P1 0.0230(18) 0.059(3) 0.0158(17) 0.0080(17) 0.0007(14) 0.0011(19)
C1 0.030(8) 0.023(7) 0.033(8) 0.000(6) 0.007(6) -0.004(6)
O1 0.035(6) 0.087(8) 0.011(4) 0.011(6) 0.007(5) -0.002(6)
O2 0.024(5) 0.051(6) 0.034(4) 0.012(4) -0.004(4) 0.007(5)
C2 0.029(7) 0.023(7) 0.019(6) 0.004(6) 0.004(6) 0.005(6)
P2 0.045(3) 0.058(3) 0.029(2) -0.014(2) 0.0110(19) -0.002(2)
O3 0.029(5) 0.065(6) 0.031(4) 0.007(5) -0.008(6) -0.006(6)
C3 0.027(8) 0.028(8) 0.027(8) 0.007(7) 0.012(6) -0.001(7)
P3 0.0255(19) 0.048(2) 0.0158(16) -0.0064(16) 0.0012(15) -0.0021(18)
C4 0.027(8) 0.042(9) 0.028(7) -0.001(7) -0.009(6) -0.018(7)
O4 0.084(10) 0.061(8) 0.047(7) 0.012(6) 0.021(7) 0.010(7)
P4 0.038(2) 0.054(3) 0.0247(19) 0.0110(18) 0.0069(17) 0.001(2)
C5 0.034(8) 0.031(8) 0.029(7) -0.002(6) 0.006(6) 0.018(7)
O5 0.038(7) 0.094(9) 0.040(6) -0.047(6) 0.000(5) 0.000(6)
C6 0.036(9) 0.045(9) 0.026(7) -0.004(7) -0.003(7) -0.007(7)
O6 0.028(6) 0.089(9) 0.044(7) -0.026(6) 0.011(5) 0.001(6)
C7 0.013(6) 0.044(9) 0.026(7) -0.003(6) 0.001(6) -0.002(6)
O7 0.031(5) 0.060(5) 0.019(4) -0.006(4) 0.000(6) 0.002(7)
C8 0.032(8) 0.017(7) 0.028(7) -0.002(5) 0.001(6) 0.008(6)
O8 0.026(5) 0.058(6) 0.026(4) -0.009(5) -0.003(3) -0.018(5)
O9 0.030(6) 0.064(7) 0.016(5) -0.015(5) 0.006(4) -0.004(5)
C9 0.022(7) 0.019(7) 0.033(8) 0.006(6) 0.002(6) 0.003(6)
C10 0.008(6) 0.045(9) 0.021(6) 0.003(6) -0.003(5) -0.001(6)
O10 0.101(11) 0.058(8) 0.039(7) -0.008(6) 0.013(7) -0.021(7)
C11 0.020(7) 0.045(9) 0.031(8) 0.009(7) -0.003(6) -0.011(7)
O11 0.025(6) 0.089(8) 0.043(6) 0.026(6) 0.016(4) 0.001(5)
C12 0.029(9) 0.056(10) 0.045(9) 0.018(8) 0.006(7) -0.006(8)
O12 0.035(6) 0.082(9) 0.042(6) 0.010(6) -0.009(5) -0.009(6)
C13 0.025(7) 0.022(7) 0.027(7) 0.012(6) -0.007(6) -0.009(6)
O13 0.022(6) 0.103(10) 0.033(6) 0.033(6) 0.013(5) 0.007(6)
O14 0.042(7) 0.057(8) 0.038(6) -0.018(5) -0.007(5) 0.001(6)
C14 0.027(7) 0.034(8) 0.013(6) 0.006(5) -0.013(5) -0.009(6)
O15 0.033(6) 0.057(7) 0.044(6) 0.002(5) 0.002(5) -0.006(5)
C15 0.041(8) 0.045(7) 0.023(6) -0.009(5) -0.003(9) -0.020(10)
O16 0.035(6) 0.048(6) 0.038(6) -0.005(5) -0.013(5) 0.002(5)
C16 0.028(8) 0.053(10) 0.030(8) -0.014(7) 0.002(6) -0.023(7)
O17 0.027(5) 0.041(6) 0.033(5) 0.022(4) -0.002(4) -0.014(5)
C17 0.060(11) 0.046(8) 0.044(8) -0.006(7) 0.042(11) -0.008(12)
C18 0.071(13) 0.081(13) 0.012(7) -0.005(8) -0.005(8) -0.036(11)
O18 0.028(6) 0.048(6) 0.051(6) 0.004(5) -0.001(5) -0.009(5)
O19 0.030(6) 0.039(6) 0.027(5) -0.017(4) 0.005(4) 0.015(5)
C19 0.058(11) 0.053(10) 0.021(7) -0.007(7) -0.019(7) -0.028(9)
C20 0.078(13) 0.082(13) 0.033(9) -0.012(9) -0.001(8) -0.071(11)
O20 0.016(5) 0.042(6) 0.034(5) -0.001(4) 0.006(4) 0.001(4)
C21 0.036(9) 0.066(10) 0.035(7) -0.005(7) -0.025(9) -0.006(10)
C22 0.045(10) 0.043(8) 0.028(7) 0.000(6) -0.015(6) -0.001(7)
C23 0.028(8) 0.033(8) 0.056(10) 0.011(7) 0.012(7) -0.022(7)
C24 0.052(14) 0.074(16) 0.108(19) -0.002(14) 0.064(13) -0.004(12)
C25 0.014(6) 0.030(8) 0.021(6) -0.007(5) 0.008(5) 0.003(6)
C26 0.008(6) 0.033(8) 0.021(6) 0.001(6) -0.002(5) 0.002(5)
C27 0.042(9) 0.031(9) 0.014(7) 0.010(6) -0.005(6) -0.005(7)
C28 0.023(7) 0.046(9) 0.014(6) -0.006(6) 0.001(5) -0.019(7)
C29 0.011(6) 0.051(9) 0.019(6) -0.011(6) 0.001(5) 0.000(6)
C30 0.021(7) 0.040(8) 0.013(6) 0.008(6) -0.007(5) 0.001(6)
C31 0.031(8) 0.024(7) 0.023(7) 0.006(6) 0.006(6) 0.006(6)
C32 0.014(7) 0.045(9) 0.046(9) 0.013(7) -0.001(6) 0.004(6)
C33 0.025(8) 0.031(8) 0.032(8) -0.008(6) -0.003(6) 0.004(6)
C34 0.023(7) 0.032(8) 0.022(7) -0.001(6) -0.004(6) -0.006(6)
C35 0.046(10) 0.038(9) 0.049(10) -0.016(7) 0.005(8) 0.012(7)
C36 0.055(12) 0.083(14) 0.046(10) -0.016(9) -0.004(9) 0.028(10)
C37 0.027(7) 0.021(7) 0.014(6) 0.005(5) -0.005(5) -0.004(6)
C38 0.021(7) 0.036(8) 0.026(7) 0.002(6) 0.006(6) 0.004(6)
C39 0.028(7) 0.034(6) 0.018(5) 0.005(5) -0.011(8) -0.010(9)
C40 0.036(8) 0.021(7) 0.020(6) 0.001(5) 0.008(6) -0.017(6)
C41 0.023(8) 0.034(7) 0.023(6) 0.015(5) 0.000(6) -0.009(6)
C42 0.053(10) 0.025(7) 0.015(6) 0.009(5) -0.002(6) 0.021(7)
C43 0.023(7) 0.029(8) 0.018(6) 0.001(5) -0.009(5) 0.008(6)
C44 0.044(9) 0.021(7) 0.036(8) -0.001(6) -0.018(7) 0.015(6)
C45 0.040(8) 0.038(7) 0.041(7) -0.008(6) -0.017(10) -0.001(11)
C46 0.020(7) 0.023(7) 0.023(6) -0.003(5) -0.003(5) -0.004(5)
C47 0.033(9) 0.051(10) 0.059(11) 0.020(9) -0.002(8) 0.018(8)
C48 0.056(14) 0.084(18) 0.11(2) 0.002(15) 0.065(14) 0.017(13)

loop_
_atom_type_symbol
_atom_type_description
_atom_type_scat_dispersion_real
_atom_type_scat_dispersion_imag
_atom_type_scat_source
C C 0.0033 0.0016 'International Tables Vol C Tables 4.2.6.8 and 6.1.1.4'
H H 0.0000 0.0000 'International Tables Vol C Tables 4.2.6.8 and 6.1.1.4'
O O 0.0106 0.0060 'International Tables Vol C Tables 4.2.6.8 and 6.1.1.4'
P P 0.1023 0.0942 'International Tables Vol C Tables 4.2.6.8 and 6.1.1.4'
Gd Gd -0.1653 3.9035 'International Tables Vol C Tables 4.2.6.8 and 6.1.1.4'

loop_
_geom_angle_atom_site_label_1
_geom_angle_atom_site_label_2
_geom_angle_atom_site_label_3
_geom_angle
_geom_angle_site_symmetry_1
_geom_angle_site_symmetry_3
O5 Gd1 O11 94.2(4) 2_955 2_854
O5 Gd1 O9 81.4(4) 2_955 .
O11 Gd1 O9 147.4(3) 2_854 .
O5 Gd1 O1 147.3(4) 2_955 .
O11 Gd1 O1 83.8(4) 2_854 .
O9 Gd1 O1 116.8(4) . .
O5 Gd1 O15 71.3(4) 2_955 .
O11 Gd1 O15 74.5(3) 2_854 .
O9 Gd1 O15 132.4(3) . .
O1 Gd1 O15 76.7(3) . .
O5 Gd1 O13 142.2(4) 2_955 .
O11 Gd1 O13 91.4(4) 2_854 .
O9 Gd1 O13 74.2(4) . .
O1 Gd1 O13 70.5(4) . .
O15 Gd1 O13 145.5(3) . .
O5 Gd1 O14 90.9(4) 2_955 .
O11 Gd1 O14 143.6(4) 2_854 .
O9 Gd1 O14 69.0(4) . .
O1 Gd1 O14 73.0(4) . .
O15 Gd1 O14 73.1(4) . .
O13 Gd1 O14 106.2(4) . .
O5 Gd1 O16 74.3(4) 2_955 .
O11 Gd1 O16 71.8(3) 2_854 .
O9 Gd1 O16 75.9(3) . .
O1 Gd1 O16 134.3(3) . .
O15 Gd1 O16 129.1(3) . .
O13 Gd1 O16 72.1(4) . .
O14 Gd1 O16 143.6(4) . .
O1 P1 O2 114.4(6) . .
O1 P1 O3 112.6(6) . .
O2 P1 O3 106.9(5) . .
O1 P1 C5 109.7(6) . .
O2 P1 C5 106.4(5) . .
O3 P1 C5 106.3(6) . .
C2 C1 C10 117.6(12) . .
C2 C1 C13 122.9(12) . .
C10 C1 C13 119.5(12) . .
P1 O1 Gd1 147.3(7) . .
C3 C2 C7 120.7(12) . .
C3 C2 C1 120.7(13) . .
C7 C2 C1 118.7(12) . .
O5 P2 O6 115.2(6) . .
O5 P2 O4 111.6(7) . .
O6 P2 O4 106.4(7) . .
O5 P2 C17 108.3(8) . .
O6 P2 C17 109.9(8) . .
O4 P2 C17 104.8(7) . .
C4 C3 C2 121.8(15) . .
O9 P3 O7 112.0(6) . .
O9 P3 O8 113.1(6) . .
O7 P3 O8 106.9(6) . .
O9 P3 C29 110.2(6) . .
O7 P3 C29 107.4(6) . .
O8 P3 C29 106.8(6) . .
C3 C4 C5 119.9(14) . .
O11 P4 O12 114.9(6) . .
O11 P4 O10 110.8(7) . .
O12 P4 O10 106.9(8) . .
O11 P4 C41 109.0(6) . .
O12 P4 C41 108.5(6) . .
O10 P4 C41 106.3(6) . .
C6 C5 C4 117.6(13) . .
C6 C5 P1 123.4(12) . .
C4 C5 P1 119.0(11) . .
P2 O5 Gd1 163.2(7) . 2_954
C5 C6 C7 125.4(14) . .
C8 C7 C2 120.6(12) . .
C8 C7 C6 125.0(13) . .
C2 C7 C6 114.3(12) . .
C7 C8 C9 121.1(12) . .
P3 O9 Gd1 151.7(7) . .
C8 C9 C10 121.8(12) . .
O17 C10 C9 125.6(13) . .
O17 C10 C1 114.1(11) . .
C9 C10 C1 120.1(12) . .
O17 C11 C12 110.0(12) . .
P4 O11 Gd1 162.5(6) . 2_855
C22 C13 C14 118.3(12) . .
C22 C13 C1 122.4(13) . .
C14 C13 C1 119.0(11) . .
C15 C14 C13 123.9(11) . .
C15 C14 C19 117.6(12) . .
C13 C14 C19 118.5(12) . .
C16 C15 C14 121.4(12) . .
C15 C16 C17 119.9(14) . .
C10 O17 C11 119.0(10) . .
C18 C17 C16 122.9(13) . .
C18 C17 P2 118.3(13) . .
C16 C17 P2 118.5(13) . .
C17 C18 C19 118.6(13) . .
C22 O18 C23 121.5(11) . .
C35 O19 C34 115.7(11) . .
C20 C19 C18 122.6(13) . .
C20 C19 C14 118.2(15) . .
C18 C19 C14 119.1(14) . .
C19 C20 C21 123.3(15) . .
C46 O20 C47 119.0(10) . .
C20 C21 C22 118.6(17) . .
O18 C22 C13 114.9(12) . .
O18 C22 C21 122.1(15) . .
C13 C22 C21 123.0(15) . .
O18 C23 C24 107.1(13) . .
C34 C25 C26 118.7(12) . .
C34 C25 C37 121.3(11) . .
C26 C25 C37 119.9(11) . .
C27 C26 C25 124.8(12) . .
C27 C26 C31 117.5(12) . .
C25 C26 C31 117.6(12) . .
C26 C27 C28 123.0(13) . .
C29 C28 C27 119.5(14) . .
C30 C29 C28 118.3(11) . .
C30 C29 P3 123.5(10) . .
C28 C29 P3 118.2(11) . .
C29 C30 C31 121.8(11) . .
C30 C31 C26 119.8(12) . .
C30 C31 C32 120.4(12) . .
C26 C31 C32 119.6(12) . .
C33 C32 C31 120.9(13) . .
C32 C33 C34 119.2(13) . .
C25 C34 C33 123.9(12) . .
C25 C34 O19 113.8(11) . .
C33 C34 O19 122.2(12) . .
O19 C35 C36 108.5(13) . .
C46 C37 C38 117.2(11) . .
C46 C37 C25 120.9(11) . .
C38 C37 C25 121.9(12) . .
C39 C38 C43 116.2(12) . .
C39 C38 C37 122.2(12) . .
C43 C38 C37 121.5(12) . .
C38 C39 C40 123.5(12) . .
C39 C40 C41 119.2(13) . .
C42 C41 C40 119.0(11) . .
C42 C41 P4 119.0(9) . .
C40 C41 P4 121.7(11) . .
C41 C42 C43 120.2(11) . .
C38 C43 C42 121.7(12) . .
C38 C43 C44 119.2(12) . .
C42 C43 C44 119.1(12) . .
C45 C44 C43 118.4(13) . .
C44 C45 C46 121.0(17) . .
O20 C46 C45 121.1(13) . .
O20 C46 C37 116.6(10) . .
C45 C46 C37 122.3(14) . .
C48 C47 O20 106.1(13) . .

loop_
_geom_bond_atom_site_label_1
_geom_bond_atom_site_label_2
_geom_bond_distance
_geom_bond_site_symmetry_2
Gd1 O5 2.281(9) 2_955
Gd1 O11 2.313(10) 2_854
Gd1 O9 2.349(10) .
Gd1 O1 2.362(10) .
Gd1 O15 2.443(11) .
Gd1 O13 2.479(10) .
Gd1 O14 2.492(10) .
Gd1 O16 2.515(10) .
P1 O1 1.491(10) .
P1 O2 1.535(10) .
P1 O3 1.563(11) .
P1 C5 1.785(14) .
C1 C2 1.447(18) .
C1 C10 1.438(18) .
C1 C13 1.469(18) .
C2 C3 1.39(2) .
C2 C7 1.423(18) .
P2 O5 1.486(10) .
P2 O6 1.545(12) .
P2 O4 1.562(13) .
P2 C17 1.826(14) .
C3 C4 1.338(19) .
P3 O9 1.511(10) .
P3 O7 1.522(11) .
P3 O8 1.550(10) .
P3 C29 1.779(13) .
C4 C5 1.468(19) .
P4 O11 1.473(11) .
P4 O12 1.541(12) .
P4 O10 1.549(12) .
P4 C41 1.781(13) .
C5 C6 1.292(19) .
O5 Gd1 2.281(9) 2_954
C6 C7 1.461(19) .
C7 C8 1.365(18) .
C8 C9 1.370(17) .
C9 C10 1.367(18) .
C10 O17 1.352(14) .
C11 O17 1.437(15) .
C11 C12 1.502(19) .
O11 Gd1 2.313(10) 2_855
C13 C22 1.371(19) .
C13 C14 1.433(18) .
C14 C15 1.43(2) .
C14 C19 1.480(17) .
C15 C16 1.348(19) .
C16 C17 1.44(2) .
C17 C18 1.36(3) .
C18 C19 1.44(2) .
O18 C22 1.357(17) .
O18 C23 1.434(15) .
O19 C35 1.413(16) .
O19 C34 1.422(14) .
C19 C20 1.36(2) .
C20 C21 1.37(2) .
O20 C46 1.392(14) .
O20 C47 1.445(17) .
C21 C22 1.407(18) .
C23 C24 1.52(2) .
C25 C34 1.364(18) .
C25 C26 1.427(17) .
C25 C37 1.507(17) .
C26 C27 1.37(2) .
C26 C31 1.427(17) .
C27 C28 1.411(18) .
C28 C29 1.421(19) .
C29 C30 1.380(18) .
C30 C31 1.425(17) .
C31 C32 1.424(19) .
C32 C33 1.340(19) .
C33 C34 1.379(18) .
C35 C36 1.50(2) .
C37 C46 1.392(17) .
C37 C38 1.416(17) .
C38 C39 1.39(2) .
C38 C43 1.392(18) .
C39 C40 1.405(18) .
C40 C41 1.405(17) .
C41 C42 1.378(19) .
C42 C43 1.431(18) .
C43 C44 1.455(19) .
C44 C45 1.37(2) .
C45 C46 1.395(17) .
C47 C48 1.45(2) .
